data_4089023
loop_
_publ_author_name
'Sues, Peter E.'
'John, Jeremy M.'
'Bukhryakov, Konstantin V.'
'Schrock, Richard R.'
'M\"uller, Peter'

_publ_section_title
;
 Molybdenum and Tungsten Alkylidene Complexes That Contain a
 2-Pyridyl-Substituted Phenoxide Ligand
;
_journal_issue 20
_journal_name_full Organometallics
_journal_page_first 3587
_journal_paper_doi 10.1021/acs.organomet.6b00644
_journal_volume 35
_journal_year 2016
_chemical_formula_sum 'C44 H40 Cl F5 Mo N2 O'
_chemical_formula_weight 839.17
_space_group_crystal_system monoclinic
_space_group_IT_number 14
_space_group_name_Hall '-P 2yn'
_space_group_name_H-M_alt 'P 1 21/n 1'
_atom_sites_solution_hydrogens mixed
_atom_sites_solution_primary direct
_atom_sites_solution_secondary difmap
_audit_creation_method SHELXL-2014/6
_cell_angle_alpha 90
_cell_angle_beta 104.780(2)
_cell_angle_gamma 90
_cell_formula_units_Z 8
_cell_length_a 20.4635(18)
_cell_length_b 16.5228(14)
_cell_length_c 23.384(2)
_cell_measurement_reflns_used 9847
_cell_measurement_temperature 100(2)
_cell_measurement_theta_max 29.44
_cell_measurement_theta_min 2.36
_cell_volume 7644.9(11)
_computing_cell_refinement 'SAINT 7.46A (Bruker-AXS, 2015)'
_computing_data_collection 'APEX2 v2011.4.0 (Bruker-AXS, 2015)'
_computing_data_reduction 'SAINT 7.46A (Bruker-AXS, 2015)'
_computing_molecular_graphics 'Bruker SHELXTL'
_computing_publication_material 'Bruker SHELXTL'
_computing_structure_refinement 'SHELXL-2014/6 (Sheldrick, 2014)'
_computing_structure_solution 'SHELXS-2015 (Sheldrick, 2015)'
_diffrn_ambient_temperature 100(2)
_diffrn_detector_area_resol_mean 8.3
_diffrn_measured_fraction_theta_full 0.997
_diffrn_measured_fraction_theta_max 0.990
_diffrn_measurement_device_type 'Bruker Smart APEX2 CCD'
_diffrn_measurement_method '\f and \w scans'
_diffrn_radiation_type MoK\a
_diffrn_radiation_wavelength 0.71073
_diffrn_reflns_av_R_equivalents 0.0913
_diffrn_reflns_av_unetI/netI 0.0408
_diffrn_reflns_Laue_measured_fraction_full 0.997
_diffrn_reflns_Laue_measured_fraction_max 0.990
_diffrn_reflns_limit_h_max 28
_diffrn_reflns_limit_h_min -29
_diffrn_reflns_limit_k_max 23
_diffrn_reflns_limit_k_min 0
_diffrn_reflns_limit_l_max 33
_diffrn_reflns_limit_l_min 0
_diffrn_reflns_number 21221
_diffrn_reflns_point_group_measured_fraction_full 0.997
_diffrn_reflns_point_group_measured_fraction_max 0.990
_diffrn_reflns_theta_full 25.242
_diffrn_reflns_theta_max 29.574
_diffrn_reflns_theta_min 1.526
_diffrn_source 'I\mS micro-focus sealed tube, multilayer optics'
_exptl_absorpt_coefficient_mu 0.475
_exptl_absorpt_correction_T_max 0.746070
_exptl_absorpt_correction_T_min 0.542269
_exptl_absorpt_correction_type multi-scan
_exptl_absorpt_process_details 'TWINABS (Sheldrick, 2009)'
_exptl_crystal_colour yellow
_exptl_crystal_density_diffrn 1.458
_exptl_crystal_density_method 'not measured'
_exptl_crystal_description block
_exptl_crystal_F_000 3440
_exptl_crystal_size_max 0.385
_exptl_crystal_size_mid 0.250
_exptl_crystal_size_min 0.235
_refine_diff_density_max 0.770
_refine_diff_density_min -1.372
_refine_diff_density_rms 0.089
_refine_ls_extinction_method none
_refine_ls_goodness_of_fit_ref 1.034
_refine_ls_hydrogen_treatment mixed
_refine_ls_matrix_type full
_refine_ls_number_parameters 1068
_refine_ls_number_reflns 21221
_refine_ls_number_restraints 406
_refine_ls_restrained_S_all 1.025
_refine_ls_R_factor_all 0.0682
_refine_ls_R_factor_gt 0.0479
_refine_ls_shift/su_max 0.002
_refine_ls_shift/su_mean 0.000
_refine_ls_structure_factor_coef Fsqd
_refine_ls_weighting_details 'w=1/[\s^2^(Fo^2^)+(0.0469P)^2^+12.3120P] where P=(Fo^2^+2Fc^2^)/3'
_refine_ls_weighting_scheme calc
_refine_ls_wR_factor_gt 0.1062
_refine_ls_wR_factor_ref 0.1133
_reflns_Friedel_coverage 0.000
_reflns_number_gt 16403
_reflns_number_total 21221
_reflns_threshold_expression 'I > 2\s(I)'
_cod_data_source_file om6b00644_si_001.cif
_cod_data_source_block X16005_t4
_cod_original_cell_volume 7644.8(12)
_cod_original_sg_symbol_H-M 'P 21/n'
_cod_database_code 4089023
_shelx_space_group_comment
; 
The symmetry employed for this shelxl refinement is uniquely defined 
by the following loop, which should always be used as a source of 
symmetry information in preference to the above space-group names. 
They are only intended as comments. 
;
_shelx_estimated_absorpt_t_min 0.838
_shelx_estimated_absorpt_t_max 0.897
_shelxl_version_number 2014/6

loop_
_space_group_symop_operation_xyz
'x, y, z'
'-x+1/2, y+1/2, -z+1/2'
'-x, -y, -z'
'x-1/2, -y-1/2, z-1/2'

loop_
_atom_site_label
_atom_site_type_symbol
_atom_site_fract_x
_atom_site_fract_y
_atom_site_fract_z
_atom_site_U_iso_or_equiv
_atom_site_adp_type
_atom_site_occupancy
_atom_site_site_symmetry_order
_atom_site_calc_flag
_atom_site_refinement_flags_posn
_atom_site_refinement_flags_adp
_atom_site_refinement_flags_occupancy
_atom_site_disorder_assembly
_atom_site_disorder_group
Cl1 Cl 0.39131(3) 0.92432(4) 0.47493(3) 0.02037(12) Uani 1 1 d . . . . .
Mo1 Mo 0.32456(2) 0.80420(2) 0.46551(2) 0.01266(5) Uani 1 1 d . . . . .
O1 O 0.32418(8) 0.82162(10) 0.54954(7) 0.0142(3) Uani 1 1 d . . . . .
N1 N 0.29173(10) 0.68435(12) 0.48988(9) 0.0137(4) Uani 1 1 d . . . . .
N2 N 0.35963(10) 0.75945(12) 0.41225(9) 0.0158(4) Uani 1 1 d . . . . .
C1 C 0.24187(12) 0.84201(15) 0.41907(11) 0.0166(5) Uani 1 1 d D . . . .
H1 H 0.2224(14) 0.8655(17) 0.4483(11) 0.020 Uiso 1 1 d D U . . .
C2 C 0.20073(13) 0.85158(16) 0.35532(11) 0.0189(5) Uani 1 1 d . . . . .
C3 C 0.24739(15) 0.86132(19) 0.31394(12) 0.0276(6) Uani 1 1 d . . . . .
H3A H 0.2748 0.9103 0.3246 0.041 Uiso 1 1 calc R U . . .
H3B H 0.2201 0.8658 0.2730 0.041 Uiso 1 1 calc R U . . .
H3C H 0.2771 0.8141 0.3177 0.041 Uiso 1 1 calc R U . . .
C4 C 0.15709(15) 0.92820(17) 0.35086(13) 0.0286(6) Uani 1 1 d . . . . .
H4A H 0.1269 0.9230 0.3771 0.043 Uiso 1 1 calc R U . . .
H4B H 0.1301 0.9350 0.3100 0.043 Uiso 1 1 calc R U . . .
H4C H 0.1864 0.9754 0.3626 0.043 Uiso 1 1 calc R U . . .
C5 C 0.15671(12) 0.77520(16) 0.34162(11) 0.0172(5) Uani 1 1 d . . . . .
C6 C 0.10444(13) 0.76329(17) 0.36895(12) 0.0207(5) Uani 1 1 d . . . . .
H6 H 0.0952 0.8037 0.3947 0.025 Uiso 1 1 calc R U . . .
C7 C 0.06559(13) 0.69336(18) 0.35908(12) 0.0248(6) Uani 1 1 d . . . . .
H7 H 0.0296 0.6869 0.3775 0.030 Uiso 1 1 calc R U . . .
C8 C 0.07892(14) 0.63287(18) 0.32247(13) 0.0259(6) Uani 1 1 d . . . . .
H8 H 0.0527 0.5847 0.3161 0.031 Uiso 1 1 calc R U . . .
C9 C 0.13105(14) 0.64385(17) 0.29541(12) 0.0248(6) Uani 1 1 d . . . . .
H9 H 0.1407 0.6028 0.2703 0.030 Uiso 1 1 calc R U . . .
C10 C 0.16931(14) 0.71403(16) 0.30461(12) 0.0219(5) Uani 1 1 d . . . . .
H10 H 0.2047 0.7207 0.2854 0.026 Uiso 1 1 calc R U . . .
C21 C 0.37286(12) 0.78112(14) 0.58892(10) 0.0123(4) Uani 1 1 d . . . . .
C22 C 0.37925(12) 0.69679(14) 0.58281(10) 0.0131(4) Uani 1 1 d . . . . .
C23 C 0.43334(12) 0.65610(14) 0.62083(11) 0.0148(5) Uani 1 1 d . . . . .
H23 H 0.4380 0.5994 0.6165 0.018 Uiso 1 1 calc R U . . .
C24 C 0.48005(12) 0.69690(15) 0.66445(11) 0.0166(5) Uani 1 1 d . . . . .
C25 C 0.46903(12) 0.77902(15) 0.67285(11) 0.0162(5) Uani 1 1 d . . . . .
H25 H 0.4991 0.8066 0.7046 0.019 Uiso 1 1 calc R U . . .
C26 C 0.41587(12) 0.82200(14) 0.63669(11) 0.0145(5) Uani 1 1 d . . . . .
C27 C 0.53978(13) 0.65342(16) 0.70370(12) 0.0222(5) Uani 1 1 d . . . . .
H27A H 0.5256 0.5998 0.7139 0.033 Uiso 1 1 calc R U . . .
H27B H 0.5572 0.6848 0.7400 0.033 Uiso 1 1 calc R U . . .
H27C H 0.5753 0.6474 0.6828 0.033 Uiso 1 1 calc R U . . .
C28 C 0.32501(12) 0.65133(14) 0.54195(10) 0.0131(4) Uani 1 1 d . . . . .
C29 C 0.30530(12) 0.57591(14) 0.55892(11) 0.0163(5) Uani 1 1 d . . . . .
H29 H 0.3292 0.5527 0.5955 0.020 Uiso 1 1 calc R U . . .
C30 C 0.25158(13) 0.53486(15) 0.52318(11) 0.0191(5) Uani 1 1 d . . . . .
H30 H 0.2370 0.4845 0.5353 0.023 Uiso 1 1 calc R U . . .
C31 C 0.21925(13) 0.56883(15) 0.46906(12) 0.0196(5) Uani 1 1 d . . . . .
H31 H 0.1828 0.5415 0.4429 0.023 Uiso 1 1 calc R U . . .
C32 C 0.24084(12) 0.64280(15) 0.45403(11) 0.0177(5) Uani 1 1 d . . . . .
H32 H 0.2189 0.6656 0.4168 0.021 Uiso 1 1 calc R U . . .
C33 C 0.40221(12) 0.90718(14) 0.65162(10) 0.0148(5) Uani 1 1 d . . . . .
C34 C 0.34529(12) 0.92270(15) 0.67358(10) 0.0162(5) Uani 1 1 d . . . . .
C35 C 0.33436(13) 1.00062(15) 0.69115(11) 0.0184(5) Uani 1 1 d . . . . .
H35 H 0.2968 1.0106 0.7071 0.022 Uiso 1 1 calc R U . . .
C36 C 0.37670(14) 1.06435(15) 0.68610(12) 0.0210(5) Uani 1 1 d . . . . .
C37 C 0.43247(13) 1.04808(16) 0.66438(12) 0.0212(5) Uani 1 1 d . . . . .
H37 H 0.4621 1.0911 0.6611 0.025 Uiso 1 1 calc R U . . .
C38 C 0.44616(13) 0.97035(15) 0.64732(11) 0.0184(5) Uani 1 1 d . . . . .
C39 C 0.29677(13) 0.85628(16) 0.67908(12) 0.0199(5) Uani 1 1 d . . . . .
H39A H 0.2661 0.8760 0.7021 0.030 Uiso 1 1 calc R U . . .
H39B H 0.3222 0.8096 0.6992 0.030 Uiso 1 1 calc R U . . .
H39C H 0.2705 0.8401 0.6396 0.030 Uiso 1 1 calc R U . . .
C40 C 0.36192(16) 1.14904(17) 0.70338(15) 0.0310(7) Uani 1 1 d . . . . .
H40A H 0.3140 1.1613 0.6867 0.046 Uiso 1 1 calc R U . . .
H40B H 0.3896 1.1877 0.6881 0.046 Uiso 1 1 calc R U . . .
H40C H 0.3726 1.1532 0.7466 0.046 Uiso 1 1 calc R U . . .
C41 C 0.50793(13) 0.95636(17) 0.62456(14) 0.0254(6) Uani 1 1 d . . . . .
H41A H 0.5437 0.9320 0.6559 0.038 Uiso 1 1 calc R U . . .
H41B H 0.5237 1.0081 0.6126 0.038 Uiso 1 1 calc R U . . .
H41C H 0.4965 0.9198 0.5904 0.038 Uiso 1 1 calc R U . . .
C42 C 0.39866(13) 0.71642(16) 0.38296(11) 0.0183(5) Uani 1 1 d . . . . .
C43 C 0.42537(14) 0.75333(18) 0.33984(12) 0.0239(6) Uani 1 1 d . . . . .
C44 C 0.46270(15) 0.7107(2) 0.30879(13) 0.0306(7) Uani 1 1 d . . . . .
C45 C 0.47479(16) 0.6295(2) 0.31973(15) 0.0366(8) Uani 1 1 d . . . . .
C46 C 0.45008(16) 0.59156(19) 0.36209(15) 0.0344(7) Uani 1 1 d . . . . .
C47 C 0.41221(15) 0.63416(17) 0.39291(13) 0.0253(6) Uani 1 1 d . . . . .
F1 F 0.41447(9) 0.83217(11) 0.32859(8) 0.0307(4) Uani 1 1 d . . . . .
F2 F 0.48621(10) 0.74761(14) 0.26717(9) 0.0449(5) Uani 1 1 d . . . . .
F3 F 0.51133(11) 0.58728(15) 0.28991(10) 0.0557(6) Uani 1 1 d . . . . .
F4 F 0.46223(12) 0.51257(12) 0.37376(11) 0.0526(6) Uani 1 1 d . . . . .
F5 F 0.38820(10) 0.59580(10) 0.43360(8) 0.0342(4) Uani 1 1 d . . . . .
C10S C 0.56047(16) 0.8468(2) 0.47687(17) 0.0388(8) Uani 1 1 d . . . . .
H10A H 0.5882 0.8695 0.4522 0.058 Uiso 1 1 calc R U . . .
H10B H 0.5747 0.8700 0.5167 0.058 Uiso 1 1 calc R U . . .
H10C H 0.5128 0.8598 0.4593 0.058 Uiso 1 1 calc R U . . .
C11S C 0.56921(14) 0.75689(19) 0.48042(13) 0.0275(6) Uani 1 1 d . . . . .
C12S C 0.61058(15) 0.7173(2) 0.45065(14) 0.0303(7) Uani 1 1 d . . . . .
H12S H 0.6337 0.7479 0.4275 0.036 Uiso 1 1 calc R U . . .
C13S C 0.61875(17) 0.6341(2) 0.45401(15) 0.0356(7) Uani 1 1 d . . . . .
H13S H 0.6472 0.6081 0.4333 0.043 Uiso 1 1 calc R U . . .
C14S C 0.58536(17) 0.5890(2) 0.48766(16) 0.0393(8) Uani 1 1 d . . . . .
H14S H 0.5909 0.5319 0.4902 0.047 Uiso 1 1 calc R U . . .
C15S C 0.54373(17) 0.6276(2) 0.51761(15) 0.0393(8) Uani 1 1 d . . . . .
H15S H 0.5205 0.5967 0.5405 0.047 Uiso 1 1 calc R U . . .
C16S C 0.53596(15) 0.7101(2) 0.51427(14) 0.0336(7) Uani 1 1 d . . . . .
H16S H 0.5076 0.7359 0.5352 0.040 Uiso 1 1 calc R U . . .
Cl2 Cl 0.40110(3) 0.92232(4) 0.02560(3) 0.02090(13) Uani 1 1 d . . . . .
O2 O 0.28946(9) 0.82455(10) -0.05299(8) 0.0162(3) Uani 1 1 d . . . . .
N3 N 0.28597(10) 0.68794(12) 0.00410(9) 0.0160(4) Uani 1 1 d . . . . .
N4 N 0.39671(11) 0.75633(12) 0.08571(9) 0.0170(4) Uani 1 1 d . . . . .
Mo2 Mo 0.33418(2) 0.80577(2) 0.03163(2) 0.01396(5) Uani 1 1 d . . . . .
C51 C 0.27809(13) 0.84865(15) 0.07584(11) 0.0179(5) Uani 1 1 d D U . . .
H51 H 0.2437(12) 0.8755(17) 0.0465(11) 0.021 Uiso 1 1 d D U . . .
C52 C 0.27517(14) 0.86087(16) 0.13970(12) 0.0213(5) Uani 1 1 d D U . . .
C53 C 0.3468(7) 0.8833(13) 0.1771(9) 0.030(3) Uani 0.52(3) 1 d D U P A 1
H53A H 0.3784 0.8398 0.1745 0.045 Uiso 0.52(3) 1 calc R U P A 1
H53B H 0.3458 0.8906 0.2185 0.045 Uiso 0.52(3) 1 calc R U P A 1
H53C H 0.3614 0.9338 0.1622 0.045 Uiso 0.52(3) 1 calc R U P A 1
C54 C 0.2283(9) 0.9319(9) 0.1438(10) 0.029(3) Uani 0.52(3) 1 d D U P A 1
H54A H 0.2466 0.9818 0.1314 0.043 Uiso 0.52(3) 1 calc R U P A 1
H54B H 0.2251 0.9376 0.1847 0.043 Uiso 0.52(3) 1 calc R U P A 1
H54C H 0.1833 0.9216 0.1179 0.043 Uiso 0.52(3) 1 calc R U P A 1
C55 C 0.2513(7) 0.7800(7) 0.1594(9) 0.0185(19) Uani 0.52(3) 1 d D U P A 1
C56 C 0.1833(6) 0.7592(8) 0.1361(9) 0.023(2) Uani 0.52(3) 1 d D U P A 1
H56 H 0.1528 0.7974 0.1133 0.028 Uiso 0.52(3) 1 calc R U P A 1
C57 C 0.1607(7) 0.6826(8) 0.1462(6) 0.027(2) Uani 0.52(3) 1 d D U P A 1
H57 H 0.1141 0.6699 0.1319 0.032 Uiso 0.52(3) 1 calc R U P A 1
C58 C 0.2042(8) 0.6250(7) 0.1763(6) 0.028(2) Uani 0.52(3) 1 d D U P A 1
H58 H 0.1881 0.5723 0.1815 0.034 Uiso 0.52(3) 1 calc R U P A 1
C59 C 0.2721(8) 0.6436(7) 0.1993(6) 0.029(2) Uani 0.52(3) 1 d D U P A 1
H59 H 0.3024 0.6045 0.2212 0.035 Uiso 0.52(3) 1 calc R U P A 1
C60 C 0.2946(8) 0.7207(8) 0.1897(10) 0.028(2) Uani 0.52(3) 1 d D U P A 1
H60 H 0.3412 0.7331 0.2044 0.034 Uiso 0.52(3) 1 calc R U P A 1
C53A C 0.3411(7) 0.8944(14) 0.1775(10) 0.025(3) Uani 0.48(3) 1 d D U P A 2
H53D H 0.3788 0.8612 0.1722 0.037 Uiso 0.48(3) 1 calc R U P A 2
H53E H 0.3402 0.8934 0.2192 0.037 Uiso 0.48(3) 1 calc R U P A 2
H53F H 0.3470 0.9502 0.1656 0.037 Uiso 0.48(3) 1 calc R U P A 2
C54A C 0.2179(9) 0.9224(10) 0.1404(10) 0.026(3) Uani 0.48(3) 1 d D U P A 2
H54D H 0.2149 0.9303 0.1812 0.039 Uiso 0.48(3) 1 calc R U P A 2
H54E H 0.1748 0.9014 0.1164 0.039 Uiso 0.48(3) 1 calc R U P A 2
H54F H 0.2280 0.9742 0.1242 0.039 Uiso 0.48(3) 1 calc R U P A 2
C55A C 0.2572(7) 0.7766(8) 0.1595(10) 0.020(2) Uani 0.48(3) 1 d D U P A 2
C56A C 0.1910(7) 0.7464(9) 0.1437(10) 0.026(2) Uani 0.48(3) 1 d D U P A 2
H56A H 0.1552 0.7806 0.1235 0.031 Uiso 0.48(3) 1 calc R U P A 2
C57A C 0.1765(7) 0.6670(8) 0.1572(7) 0.028(2) Uani 0.48(3) 1 d D U P A 2
H57A H 0.1317 0.6467 0.1448 0.034 Uiso 0.48(3) 1 calc R U P A 2
C58A C 0.2276(9) 0.6190(6) 0.1885(6) 0.024(2) Uani 0.48(3) 1 d D U P A 2
H58A H 0.2181 0.5650 0.1978 0.029 Uiso 0.48(3) 1 calc R U P A 2
C59A C 0.2931(8) 0.6483(7) 0.2069(6) 0.024(2) Uani 0.48(3) 1 d D U P A 2
H59A H 0.3281 0.6148 0.2292 0.028 Uiso 0.48(3) 1 calc R U P A 2
C60A C 0.3072(8) 0.7266(8) 0.1928(9) 0.020(2) Uani 0.48(3) 1 d D U P A 2
H60A H 0.3521 0.7466 0.2061 0.024 Uiso 0.48(3) 1 calc R U P A 2
C61 C 0.31816(12) 0.78381(14) -0.09073(10) 0.0136(4) Uani 1 1 d . . . . .
C62 C 0.33650(12) 0.82525(14) -0.13675(11) 0.0142(5) Uani 1 1 d . . . . .
C63 C 0.37198(12) 0.78327(15) -0.17049(11) 0.0158(5) Uani 1 1 d . . . . .
H63 H 0.3869 0.8116 -0.2002 0.019 Uiso 1 1 calc R U . . .
C64 C 0.38669(12) 0.70046(15) -0.16246(11) 0.0164(5) Uani 1 1 d . . . . .
C65 C 0.36173(12) 0.65920(14) -0.12109(11) 0.0159(5) Uani 1 1 d . . . . .
H65 H 0.3681 0.6023 -0.1171 0.019 Uiso 1 1 calc R U . . .
C66 C 0.32724(12) 0.69943(15) -0.08491(11) 0.0155(5) Uani 1 1 d . . . . .
C67 C 0.42758(14) 0.65790(16) -0.19833(12) 0.0210(5) Uani 1 1 d . . . . .
H67A H 0.4751 0.6561 -0.1759 0.032 Uiso 1 1 calc R U . . .
H67B H 0.4238 0.6872 -0.2355 0.032 Uiso 1 1 calc R U . . .
H67C H 0.4106 0.6026 -0.2070 0.032 Uiso 1 1 calc R U . . .
C68 C 0.29351(12) 0.65355(14) -0.04636(11) 0.0149(5) Uani 1 1 d . . . . .
C69 C 0.26650(13) 0.57713(15) -0.06358(11) 0.0187(5) Uani 1 1 d . . . . .
H69 H 0.2721 0.5533 -0.0990 0.022 Uiso 1 1 calc R U . . .
C70 C 0.23149(13) 0.53588(16) -0.02917(12) 0.0210(5) Uani 1 1 d . . . . .
H70 H 0.2120 0.4844 -0.0411 0.025 Uiso 1 1 calc R U . . .
C71 C 0.22541(13) 0.57114(16) 0.02296(12) 0.0220(5) Uani 1 1 d . . . . .
H71 H 0.2026 0.5439 0.0479 0.026 Uiso 1 1 calc R U . . .
C72 C 0.25318(13) 0.64660(16) 0.03786(12) 0.0197(5) Uani 1 1 d . . . . .
H72 H 0.2490 0.6706 0.0737 0.024 Uiso 1 1 calc R U . . .
C73 C 0.31298(12) 0.91031(14) -0.15129(10) 0.0146(5) Uani 1 1 d . . . . .
C74 C 0.24322(12) 0.92311(14) -0.17517(10) 0.0149(5) Uani 1 1 d . . . . .
C75 C 0.21962(13) 1.00129(15) -0.18944(11) 0.0173(5) Uani 1 1 d . . . . .
H75 H 0.1727 1.0098 -0.2060 0.021 Uiso 1 1 calc R U . . .
C76 C 0.26321(13) 1.06734(15) -0.18001(11) 0.0179(5) Uani 1 1 d . . . . .
C77 C 0.33194(13) 1.05320(15) -0.15756(11) 0.0177(5) Uani 1 1 d . . . . .
H77 H 0.3623 1.0977 -0.1517 0.021 Uiso 1 1 calc R U . . .
C78 C 0.35769(12) 0.97542(15) -0.14341(11) 0.0167(5) Uani 1 1 d . . . . .
C79 C 0.19379(13) 0.85366(16) -0.18621(12) 0.0201(5) Uani 1 1 d . . . . .
H79A H 0.1485 0.8739 -0.2055 0.030 Uiso 1 1 calc R U . . .
H79B H 0.1932 0.8283 -0.1485 0.030 Uiso 1 1 calc R U . . .
H79C H 0.2075 0.8137 -0.2118 0.030 Uiso 1 1 calc R U . . .
C80 C 0.23637(14) 1.15203(16) -0.19292(13) 0.0241(6) Uani 1 1 d . . . . .
H80A H 0.2671 1.1903 -0.1674 0.036 Uiso 1 1 calc R U . . .
H80B H 0.1915 1.1558 -0.1853 0.036 Uiso 1 1 calc R U . . .
H80C H 0.2330 1.1651 -0.2344 0.036 Uiso 1 1 calc R U . . .
C81 C 0.43301(13) 0.96407(16) -0.12034(13) 0.0226(5) Uani 1 1 d . . . . .
H81A H 0.4422 0.9294 -0.0852 0.034 Uiso 1 1 calc R U . . .
H81B H 0.4546 1.0168 -0.1099 0.034 Uiso 1 1 calc R U . . .
H81C H 0.4511 0.9386 -0.1509 0.034 Uiso 1 1 calc R U . . .
C82 C 0.45202(13) 0.70824(15) 0.10924(11) 0.0172(5) Uani 1 1 d . . . . .
C83 C 0.51472(13) 0.74179(15) 0.13604(11) 0.0190(5) Uani 1 1 d . . . . .
C84 C 0.57140(13) 0.69519(17) 0.15660(12) 0.0213(5) Uani 1 1 d . . . . .
C85 C 0.56743(14) 0.61243(17) 0.15195(13) 0.0248(6) Uani 1 1 d . . . . .
C86 C 0.50624(15) 0.57701(17) 0.12667(15) 0.0324(7) Uani 1 1 d . . . . .
C87 C 0.44984(14) 0.62401(17) 0.10564(14) 0.0274(6) Uani 1 1 d . . . . .
F6 F 0.52033(9) 0.82225(9) 0.14105(8) 0.0330(4) Uani 1 1 d . . . . .
F7 F 0.63141(8) 0.72961(11) 0.18003(8) 0.0324(4) Uani 1 1 d . . . . .
F8 F 0.62260(9) 0.56629(11) 0.17099(8) 0.0356(4) Uani 1 1 d . . . . .
F9 F 0.50190(11) 0.49616(11) 0.12034(12) 0.0599(7) Uani 1 1 d . . . . .
F10 F 0.39144(9) 0.58750(10) 0.07901(11) 0.0492(6) Uani 1 1 d . . . . .
C20S C 0.42397(17) 0.1411(2) -0.01418(15) 0.0366(7) Uani 1 1 d . . . . .
H20A H 0.4272 0.1196 0.0255 0.055 Uiso 1 1 calc R U . . .
H20B H 0.4643 0.1255 -0.0268 0.055 Uiso 1 1 calc R U . . .
H20C H 0.3837 0.1189 -0.0419 0.055 Uiso 1 1 calc R U . . .
C21S C 0.41889(15) 0.2312(2) -0.01316(13) 0.0293(6) Uani 1 1 d . . . . .
C22S C 0.47660(15) 0.2786(2) 0.01178(13) 0.0326(7) Uani 1 1 d . . . . .
H22S H 0.5190 0.2530 0.0272 0.039 Uiso 1 1 calc R U . . .
C23S C 0.47207(16) 0.3607(2) 0.01390(15) 0.0377(8) Uani 1 1 d . . . . .
H23S H 0.5115 0.3915 0.0307 0.045 Uiso 1 1 calc R U . . .
C24S C 0.41055(17) 0.4007(2) -0.00812(15) 0.0384(8) Uani 1 1 d . . . . .
H24S H 0.4077 0.4579 -0.0060 0.046 Uiso 1 1 calc R U . . .
C25S C 0.35398(16) 0.3547(2) -0.03297(14) 0.0336(7) Uani 1 1 d . . . . .
H25S H 0.3118 0.3807 -0.0486 0.040 Uiso 1 1 calc R U . . .
C26S C 0.35798(14) 0.2718(2) -0.03536(13) 0.0305(7) Uani 1 1 d . . . . .
H26S H 0.3184 0.2416 -0.0525 0.037 Uiso 1 1 calc R U . . .

loop_
_atom_site_aniso_label
_atom_site_aniso_U_11
_atom_site_aniso_U_22
_atom_site_aniso_U_33
_atom_site_aniso_U_23
_atom_site_aniso_U_13
_atom_site_aniso_U_12
Cl1 0.0172(3) 0.0147(3) 0.0295(3) -0.0014(2) 0.0064(2) -0.0018(2)
Mo1 0.01224(9) 0.01246(9) 0.01189(10) 0.00033(7) 0.00055(7) 0.00069(7)
O1 0.0136(8) 0.0129(8) 0.0139(8) -0.0005(6) -0.0006(6) 0.0030(6)
N1 0.0139(9) 0.0139(9) 0.0135(10) -0.0015(7) 0.0037(7) 0.0007(7)
N2 0.0183(10) 0.0159(10) 0.0133(10) 0.0016(8) 0.0044(8) 0.0012(8)
C1 0.0166(11) 0.0156(11) 0.0159(12) 0.0007(9) 0.0010(9) -0.0002(9)
C2 0.0186(12) 0.0201(12) 0.0147(12) 0.0037(9) -0.0018(9) 0.0004(10)
C3 0.0292(15) 0.0342(16) 0.0170(13) 0.0052(11) 0.0018(11) -0.0092(12)
C4 0.0293(15) 0.0220(13) 0.0265(15) 0.0059(11) -0.0076(12) 0.0029(11)
C5 0.0140(11) 0.0214(12) 0.0124(11) 0.0030(9) -0.0038(9) 0.0022(9)
C6 0.0180(12) 0.0259(13) 0.0166(12) 0.0001(10) 0.0013(10) 0.0017(10)
C7 0.0161(12) 0.0357(15) 0.0213(13) 0.0036(12) 0.0025(10) -0.0007(11)
C8 0.0243(14) 0.0298(15) 0.0214(14) 0.0009(11) 0.0020(11) -0.0061(11)
C9 0.0287(14) 0.0260(14) 0.0189(13) -0.0042(11) 0.0048(11) -0.0009(11)
C10 0.0209(12) 0.0267(14) 0.0177(13) 0.0000(10) 0.0039(10) 0.0017(10)
C21 0.0122(10) 0.0136(10) 0.0111(11) 0.0012(8) 0.0030(8) 0.0018(8)
C22 0.0143(10) 0.0141(10) 0.0100(10) -0.0007(8) 0.0016(8) -0.0007(9)
C23 0.0158(11) 0.0135(11) 0.0148(11) -0.0007(9) 0.0039(9) 0.0021(9)
C24 0.0155(11) 0.0188(11) 0.0138(11) 0.0000(9) 0.0004(9) 0.0014(9)
C25 0.0169(11) 0.0188(11) 0.0105(11) -0.0017(9) -0.0008(9) -0.0005(9)
C26 0.0143(11) 0.0157(11) 0.0135(11) -0.0015(9) 0.0033(9) -0.0003(9)
C27 0.0185(12) 0.0215(13) 0.0207(13) -0.0002(10) -0.0057(10) 0.0056(10)
C28 0.0131(10) 0.0134(10) 0.0122(11) -0.0024(8) 0.0024(9) 0.0015(8)
C29 0.0156(11) 0.0144(11) 0.0182(12) 0.0000(9) 0.0033(9) 0.0017(9)
C30 0.0219(12) 0.0153(11) 0.0204(13) 0.0007(9) 0.0059(10) -0.0029(10)
C31 0.0169(12) 0.0187(12) 0.0202(13) -0.0036(10) -0.0004(10) -0.0026(10)
C32 0.0173(11) 0.0196(12) 0.0142(12) -0.0005(9) 0.0004(9) -0.0017(9)
C33 0.0158(11) 0.0141(11) 0.0123(11) -0.0012(9) -0.0006(9) 0.0013(9)
C34 0.0190(12) 0.0168(11) 0.0105(11) 0.0003(9) -0.0005(9) 0.0001(9)
C35 0.0208(12) 0.0196(12) 0.0149(12) -0.0016(9) 0.0049(10) 0.0020(10)
C36 0.0262(13) 0.0161(12) 0.0196(13) -0.0032(10) 0.0041(10) 0.0006(10)
C37 0.0217(13) 0.0169(12) 0.0238(14) -0.0026(10) 0.0036(10) -0.0054(10)
C38 0.0173(12) 0.0185(12) 0.0183(12) -0.0016(10) 0.0024(10) -0.0011(10)
C39 0.0205(12) 0.0201(12) 0.0177(12) -0.0034(10) 0.0026(10) -0.0035(10)
C40 0.0378(17) 0.0161(13) 0.0423(18) -0.0067(12) 0.0161(14) -0.0003(12)
C41 0.0193(13) 0.0234(13) 0.0345(16) -0.0031(12) 0.0086(11) -0.0032(11)
C42 0.0171(12) 0.0201(12) 0.0172(12) -0.0040(9) 0.0035(10) 0.0014(9)
C43 0.0207(13) 0.0311(15) 0.0188(13) -0.0015(11) 0.0029(10) -0.0022(11)
C44 0.0205(13) 0.054(2) 0.0196(14) -0.0056(13) 0.0089(11) -0.0028(13)
C45 0.0252(15) 0.050(2) 0.0363(18) -0.0163(15) 0.0114(13) 0.0054(14)
C46 0.0344(16) 0.0264(15) 0.0420(19) -0.0099(13) 0.0088(14) 0.0094(13)
C47 0.0280(14) 0.0231(13) 0.0255(14) -0.0016(11) 0.0081(12) 0.0044(11)
F1 0.0314(9) 0.0317(9) 0.0320(10) 0.0098(7) 0.0135(8) -0.0005(7)
F2 0.0344(10) 0.0754(15) 0.0315(10) -0.0001(10) 0.0203(9) -0.0026(10)
F3 0.0450(12) 0.0712(16) 0.0591(15) -0.0254(12) 0.0282(11) 0.0125(11)
F4 0.0594(14) 0.0290(10) 0.0734(16) -0.0089(10) 0.0243(12) 0.0183(10)
F5 0.0450(11) 0.0203(8) 0.0424(11) 0.0056(7) 0.0203(9) 0.0080(8)
C10S 0.0244(15) 0.0437(19) 0.049(2) 0.0041(16) 0.0101(14) 0.0070(14)
C11S 0.0168(12) 0.0395(17) 0.0250(14) 0.0056(12) 0.0030(11) 0.0008(12)
C12S 0.0220(14) 0.0419(17) 0.0274(15) 0.0086(13) 0.0072(12) 0.0041(12)
C13S 0.0314(16) 0.0423(19) 0.0318(17) 0.0053(14) 0.0060(13) 0.0072(14)
C14S 0.0370(18) 0.0399(18) 0.0370(19) 0.0110(15) 0.0020(14) -0.0001(15)
C15S 0.0320(17) 0.052(2) 0.0319(17) 0.0138(15) 0.0055(14) -0.0097(15)
C16S 0.0221(14) 0.053(2) 0.0277(16) 0.0004(14) 0.0091(12) -0.0059(13)
Cl2 0.0188(3) 0.0152(3) 0.0284(3) 0.0025(2) 0.0053(2) -0.0010(2)
O2 0.0189(8) 0.0163(8) 0.0138(8) -0.0003(6) 0.0048(7) 0.0032(7)
N3 0.0156(9) 0.0179(10) 0.0131(10) 0.0011(8) 0.0013(8) -0.0014(8)
N4 0.0189(10) 0.0142(10) 0.0169(10) 0.0013(8) 0.0029(8) -0.0022(8)
Mo2 0.01466(10) 0.01328(10) 0.01363(10) 0.00072(8) 0.00305(7) 0.00039(8)
C51 0.0186(12) 0.0196(12) 0.0154(11) 0.0007(9) 0.0042(9) -0.0010(10)
C52 0.0267(13) 0.0221(12) 0.0161(12) -0.0001(9) 0.0076(10) 0.0009(10)
C53 0.037(4) 0.033(7) 0.019(4) -0.008(4) 0.006(3) -0.011(4)
C54 0.039(5) 0.020(4) 0.030(5) -0.002(3) 0.016(4) -0.001(3)
C55 0.024(3) 0.021(3) 0.013(4) -0.003(2) 0.009(3) 0.003(2)
C56 0.020(3) 0.030(4) 0.022(5) 0.001(3) 0.008(3) -0.001(3)
C57 0.026(4) 0.032(4) 0.025(4) -0.002(3) 0.011(3) -0.004(3)
C58 0.031(5) 0.030(3) 0.025(5) -0.001(3) 0.011(4) -0.006(3)
C59 0.031(5) 0.027(3) 0.028(4) 0.002(3) 0.005(4) 0.002(3)
C60 0.025(4) 0.031(4) 0.028(4) 0.000(3) 0.006(4) 0.000(3)
C53A 0.036(4) 0.020(5) 0.022(5) -0.006(3) 0.012(3) -0.002(3)
C54A 0.039(5) 0.023(5) 0.020(5) 0.004(4) 0.016(4) 0.009(5)
C55A 0.024(4) 0.022(3) 0.016(4) -0.002(3) 0.007(3) 0.000(3)
C56A 0.024(4) 0.034(4) 0.020(5) 0.005(3) 0.005(3) 0.002(3)
C57A 0.025(5) 0.034(4) 0.028(5) 0.005(3) 0.010(4) -0.003(3)
C58A 0.029(5) 0.024(3) 0.022(4) 0.001(3) 0.011(4) -0.002(3)
C59A 0.025(5) 0.021(3) 0.025(4) 0.001(3) 0.008(4) -0.001(3)
C60A 0.022(4) 0.017(3) 0.018(4) 0.000(2) 0.000(3) -0.005(3)
C61 0.0132(10) 0.0151(11) 0.0115(11) 0.0004(8) 0.0017(9) 0.0017(8)
C62 0.0137(11) 0.0132(10) 0.0140(11) 0.0002(8) 0.0004(9) -0.0008(8)
C63 0.0172(11) 0.0176(11) 0.0123(11) -0.0001(9) 0.0030(9) -0.0017(9)
C64 0.0169(11) 0.0167(11) 0.0145(11) -0.0011(9) 0.0017(9) 0.0007(9)
C65 0.0168(11) 0.0125(11) 0.0168(12) -0.0007(9) 0.0012(9) 0.0014(9)
C66 0.0145(11) 0.0158(11) 0.0144(11) 0.0007(9) 0.0001(9) -0.0026(9)
C67 0.0247(13) 0.0182(12) 0.0207(13) -0.0005(10) 0.0068(11) 0.0027(10)
C68 0.0135(11) 0.0147(11) 0.0149(11) 0.0017(9) 0.0011(9) 0.0011(9)
C69 0.0200(12) 0.0173(12) 0.0167(12) -0.0007(9) 0.0008(10) -0.0001(10)
C70 0.0212(12) 0.0170(12) 0.0232(13) 0.0007(10) 0.0025(10) -0.0035(10)
C71 0.0192(12) 0.0245(13) 0.0218(13) 0.0015(10) 0.0044(10) -0.0060(10)
C72 0.0213(12) 0.0228(13) 0.0159(12) 0.0002(10) 0.0065(10) -0.0028(10)
C73 0.0179(11) 0.0141(11) 0.0122(11) 0.0004(9) 0.0044(9) 0.0009(9)
C74 0.0180(11) 0.0143(11) 0.0123(11) -0.0003(9) 0.0037(9) -0.0010(9)
C75 0.0175(12) 0.0186(12) 0.0140(12) -0.0006(9) 0.0010(9) 0.0015(9)
C76 0.0227(12) 0.0145(11) 0.0158(12) -0.0004(9) 0.0037(10) 0.0018(9)
C77 0.0213(12) 0.0138(11) 0.0182(12) -0.0007(9) 0.0053(10) -0.0020(9)
C78 0.0172(11) 0.0165(11) 0.0150(12) 0.0004(9) 0.0018(9) 0.0011(9)
C79 0.0179(12) 0.0199(12) 0.0200(13) 0.0003(10) 0.0003(10) -0.0018(10)
C80 0.0212(13) 0.0161(12) 0.0326(15) 0.0019(11) 0.0026(11) 0.0028(10)
C81 0.0166(12) 0.0191(12) 0.0315(15) 0.0032(11) 0.0048(11) 0.0004(10)
C82 0.0183(12) 0.0177(12) 0.0154(12) 0.0036(9) 0.0036(9) -0.0010(9)
C83 0.0208(12) 0.0166(12) 0.0176(12) 0.0006(9) 0.0015(10) -0.0011(10)
C84 0.0187(12) 0.0258(13) 0.0169(12) 0.0013(10) 0.0001(10) 0.0000(11)
C85 0.0200(13) 0.0244(13) 0.0257(14) 0.0046(11) -0.0019(11) 0.0071(11)
C86 0.0289(15) 0.0155(13) 0.0454(19) 0.0037(12) -0.0040(13) 0.0032(11)
C87 0.0191(13) 0.0182(13) 0.0387(17) 0.0031(11) -0.0039(12) -0.0029(10)
F6 0.0285(9) 0.0153(8) 0.0454(11) -0.0016(7) -0.0084(8) -0.0030(7)
F7 0.0184(8) 0.0324(9) 0.0382(10) -0.0002(8) -0.0078(7) -0.0041(7)
F8 0.0265(9) 0.0296(9) 0.0422(11) 0.0010(8) -0.0071(8) 0.0109(7)
F9 0.0406(12) 0.0155(9) 0.101(2) -0.0003(10) -0.0225(12) 0.0051(8)
F10 0.0275(9) 0.0172(8) 0.0851(17) 0.0056(9) -0.0183(10) -0.0049(7)
C20S 0.0327(17) 0.048(2) 0.0284(17) -0.0091(14) 0.0071(13) -0.0011(15)
C21S 0.0258(14) 0.0453(18) 0.0178(14) -0.0018(12) 0.0071(11) -0.0040(13)
C22S 0.0169(13) 0.059(2) 0.0215(15) 0.0071(14) 0.0038(11) -0.0017(13)
C23S 0.0276(16) 0.054(2) 0.0287(17) 0.0052(15) 0.0017(13) -0.0118(15)
C24S 0.0388(18) 0.046(2) 0.0298(17) 0.0052(14) 0.0078(14) -0.0029(15)
C25S 0.0273(15) 0.0477(19) 0.0247(15) 0.0041(14) 0.0046(12) 0.0011(14)
C26S 0.0193(13) 0.053(2) 0.0183(14) -0.0022(13) 0.0028(11) -0.0008(13)

loop_
_atom_type_symbol
_atom_type_description
_atom_type_scat_dispersion_real
_atom_type_scat_dispersion_imag
_atom_type_scat_source
C C 0.0033 0.0016 'International Tables Vol C Tables 4.2.6.8 and 6.1.1.4'
H H 0.0000 0.0000 'International Tables Vol C Tables 4.2.6.8 and 6.1.1.4'
N N 0.0061 0.0033 'International Tables Vol C Tables 4.2.6.8 and 6.1.1.4'
O O 0.0106 0.0060 'International Tables Vol C Tables 4.2.6.8 and 6.1.1.4'
F F 0.0171 0.0103 'International Tables Vol C Tables 4.2.6.8 and 6.1.1.4'
Cl Cl 0.1484 0.1585 'International Tables Vol C Tables 4.2.6.8 and 6.1.1.4'
Mo Mo -1.6832 0.6857 'International Tables Vol C Tables 4.2.6.8 and 6.1.1.4'

loop_
_geom_angle_atom_site_label_1
_geom_angle_atom_site_label_2
_geom_angle_atom_site_label_3
_geom_angle
N2 Mo1 C1 101.68(11)
N2 Mo1 O1 150.40(8)
C1 Mo1 O1 107.12(9)
N2 Mo1 N1 90.67(8)
C1 Mo1 N1 99.17(9)
O1 Mo1 N1 78.28(7)
N2 Mo1 Cl1 95.06(7)
C1 Mo1 Cl1 100.81(8)
O1 Mo1 Cl1 86.26(5)
N1 Mo1 Cl1 157.62(6)
C21 O1 Mo1 114.48(14)
C32 N1 C28 119.2(2)
C32 N1 Mo1 122.24(16)
C28 N1 Mo1 118.55(15)
C42 N2 Mo1 165.35(19)
C2 C1 Mo1 142.8(2)
C2 C1 H1 115.5(18)
Mo1 C1 H1 101.6(18)
C1 C2 C3 110.6(2)
C1 C2 C5 105.5(2)
C3 C2 C5 112.4(2)
C1 C2 C4 108.6(2)
C3 C2 C4 108.4(2)
C5 C2 C4 111.3(2)
C2 C3 H3A 109.5
C2 C3 H3B 109.5
H3A C3 H3B 109.5
C2 C3 H3C 109.5
H3A C3 H3C 109.5
H3B C3 H3C 109.5
C2 C4 H4A 109.5
C2 C4 H4B 109.5
H4A C4 H4B 109.5
C2 C4 H4C 109.5
H4A C4 H4C 109.5
H4B C4 H4C 109.5
C6 C5 C10 117.8(2)
C6 C5 C2 119.9(2)
C10 C5 C2 122.2(2)
C7 C6 C5 121.0(3)
C7 C6 H6 119.5
C5 C6 H6 119.5
C8 C7 C6 120.5(3)
C8 C7 H7 119.7
C6 C7 H7 119.7
C9 C8 C7 118.9(3)
C9 C8 H8 120.5
C7 C8 H8 120.5
C8 C9 C10 120.7(3)
C8 C9 H9 119.7
C10 C9 H9 119.7
C9 C10 C5 121.0(3)
C9 C10 H10 119.5
C5 C10 H10 119.5
O1 C21 C26 120.5(2)
O1 C21 C22 119.5(2)
C26 C21 C22 120.0(2)
C23 C22 C21 119.2(2)
C23 C22 C28 120.6(2)
C21 C22 C28 119.7(2)
C24 C23 C22 121.3(2)
C24 C23 H23 119.3
C22 C23 H23 119.3
C23 C24 C25 118.1(2)
C23 C24 C27 121.1(2)
C25 C24 C27 120.7(2)
C26 C25 C24 122.7(2)
C26 C25 H25 118.7
C24 C25 H25 118.7
C25 C26 C21 118.2(2)
C25 C26 C33 120.2(2)
C21 C26 C33 121.5(2)
C24 C27 H27A 109.5
C24 C27 H27B 109.5
H27A C27 H27B 109.5
C24 C27 H27C 109.5
H27A C27 H27C 109.5
H27B C27 H27C 109.5
N1 C28 C29 120.1(2)
N1 C28 C22 120.2(2)
C29 C28 C22 119.6(2)
C30 C29 C28 120.7(2)
C30 C29 H29 119.7
C28 C29 H29 119.7
C29 C30 C31 118.4(2)
C29 C30 H30 120.8
C31 C30 H30 120.8
C32 C31 C30 118.9(2)
C32 C31 H31 120.6
C30 C31 H31 120.6
N1 C32 C31 122.8(2)
N1 C32 H32 118.6
C31 C32 H32 118.6
C38 C33 C34 119.8(2)
C38 C33 C26 121.6(2)
C34 C33 C26 118.5(2)
C35 C34 C33 119.1(2)
C35 C34 C39 119.4(2)
C33 C34 C39 121.4(2)
C34 C35 C36 121.9(2)
C34 C35 H35 119.1
C36 C35 H35 119.1
C35 C36 C37 118.2(2)
C35 C36 C40 120.6(2)
C37 C36 C40 121.1(2)
C36 C37 C38 121.8(2)
C36 C37 H37 119.1
C38 C37 H37 119.1
C37 C38 C33 119.2(2)
C37 C38 C41 119.3(2)
C33 C38 C41 121.5(2)
C34 C39 H39A 109.5
C34 C39 H39B 109.5
H39A C39 H39B 109.5
C34 C39 H39C 109.5
H39A C39 H39C 109.5
H39B C39 H39C 109.5
C36 C40 H40A 109.5
C36 C40 H40B 109.5
H40A C40 H40B 109.5
C36 C40 H40C 109.5
H40A C40 H40C 109.5
H40B C40 H40C 109.5
C38 C41 H41A 109.5
C38 C41 H41B 109.5
H41A C41 H41B 109.5
C38 C41 H41C 109.5
H41A C41 H41C 109.5
H41B C41 H41C 109.5
N2 C42 C47 122.5(2)
N2 C42 C43 121.0(2)
C47 C42 C43 116.5(2)
F1 C43 C44 118.8(3)
F1 C43 C42 119.3(2)
C44 C43 C42 121.9(3)
F2 C44 C43 120.2(3)
F2 C44 C45 119.9(3)
C43 C44 C45 119.9(3)
F3 C45 C46 119.6(3)
F3 C45 C44 120.5(3)
C46 C45 C44 119.8(3)
F4 C46 C45 120.5(3)
F4 C46 C47 119.3(3)
C45 C46 C47 120.2(3)
F5 C47 C46 119.2(3)
F5 C47 C42 119.2(2)
C46 C47 C42 121.6(3)
C11S C10S H10A 109.5
C11S C10S H10B 109.5
H10A C10S H10B 109.5
C11S C10S H10C 109.5
H10A C10S H10C 109.5
H10B C10S H10C 109.5
C12S C11S C16S 118.0(3)
C12S C11S C10S 121.3(3)
C16S C11S C10S 120.7(3)
C13S C12S C11S 121.3(3)
C13S C12S H12S 119.4
C11S C12S H12S 119.4
C14S C13S C12S 119.8(3)
C14S C13S H13S 120.1
C12S C13S H13S 120.1
C13S C14S C15S 119.7(3)
C13S C14S H14S 120.2
C15S C14S H14S 120.2
C16S C15S C14S 120.3(3)
C16S C15S H15S 119.9
C14S C15S H15S 119.9
C15S C16S C11S 121.0(3)
C15S C16S H16S 119.5
C11S C16S H16S 119.5
C61 O2 Mo2 113.93(14)
C72 N3 C68 118.9(2)
C72 N3 Mo2 122.04(17)
C68 N3 Mo2 118.91(16)
C82 N4 Mo2 158.49(19)
N4 Mo2 C51 102.46(11)
N4 Mo2 O2 149.19(9)
C51 Mo2 O2 107.50(9)
N4 Mo2 N3 89.37(9)
C51 Mo2 N3 101.78(10)
O2 Mo2 N3 77.78(7)
N4 Mo2 Cl2 95.41(7)
C51 Mo2 Cl2 99.75(8)
O2 Mo2 Cl2 86.59(5)
N3 Mo2 Cl2 156.38(6)
C52 C51 Mo2 140.9(2)
C52 C51 H51 115.8(18)
Mo2 C51 H51 102.8(18)
C53A C52 C51 111.6(10)
C51 C52 C54 110.1(9)
C51 C52 C55 105.9(9)
C54 C52 C55 113.3(9)
C53A C52 C55A 113.5(10)
C51 C52 C55A 104.3(10)
C51 C52 C53 108.6(9)
C54 C52 C53 107.3(10)
C55 C52 C53 111.5(9)
C53A C52 C54A 108.4(10)
C51 C52 C54A 108.4(8)
C55A C52 C54A 110.4(10)
C52 C53 H53A 109.5
C52 C53 H53B 109.5
H53A C53 H53B 109.5
C52 C53 H53C 109.5
H53A C53 H53C 109.5
H53B C53 H53C 109.5
C52 C54 H54A 109.5
C52 C54 H54B 109.5
H54A C54 H54B 109.5
C52 C54 H54C 109.5
H54A C54 H54C 109.5
H54B C54 H54C 109.5
C60 C55 C56 117.8(8)
C60 C55 C52 123.9(9)
C56 C55 C52 117.2(9)
C57 C56 C55 119.9(8)
C57 C56 H56 120.1
C55 C56 H56 120.1
C58 C57 C56 121.3(8)
C58 C57 H57 119.3
C56 C57 H57 119.3
C57 C58 C59 120.0(8)
C57 C58 H58 120.0
C59 C58 H58 120.0
C58 C59 C60 118.7(8)
C58 C59 H59 120.7
C60 C59 H59 120.7
C55 C60 C59 122.2(9)
C55 C60 H60 118.9
C59 C60 H60 118.9
C52 C53A H53D 109.5
C52 C53A H53E 109.5
H53D C53A H53E 109.5
C52 C53A H53F 109.5
H53D C53A H53F 109.5
H53E C53A H53F 109.5
C52 C54A H54D 109.5
C52 C54A H54E 109.5
H54D C54A H54E 109.5
C52 C54A H54F 109.5
H54D C54A H54F 109.5
H54E C54A H54F 109.5
C60A C55A C56A 117.4(8)
C60A C55A C52 120.5(9)
C56A C55A C52 122.0(10)
C57A C56A C55A 121.3(9)
C57A C56A H56A 119.3
C55A C56A H56A 119.3
C58A C57A C56A 119.3(9)
C58A C57A H57A 120.4
C56A C57A H57A 120.4
C57A C58A C59A 120.7(8)
C57A C58A H58A 119.7
C59A C58A H58A 119.7
C60A C59A C58A 119.8(8)
C60A C59A H59A 120.1
C58A C59A H59A 120.1
C59A C60A C55A 121.4(9)
C59A C60A H60A 119.3
C55A C60A H60A 119.3
O2 C61 C62 120.1(2)
O2 C61 C66 119.8(2)
C62 C61 C66 120.1(2)
C63 C62 C61 118.2(2)
C63 C62 C73 121.7(2)
C61 C62 C73 119.9(2)
C62 C63 C64 122.5(2)
C62 C63 H63 118.8
C64 C63 H63 118.8
C65 C64 C63 118.0(2)
C65 C64 C67 121.2(2)
C63 C64 C67 120.9(2)
C64 C65 C66 121.4(2)
C64 C65 H65 119.3
C66 C65 H65 119.3
C65 C66 C61 119.1(2)
C65 C66 C68 120.7(2)
C61 C66 C68 119.8(2)
C64 C67 H67A 109.5
C64 C67 H67B 109.5
H67A C67 H67B 109.5
C64 C67 H67C 109.5
H67A C67 H67C 109.5
H67B C67 H67C 109.5
N3 C68 C69 120.4(2)
N3 C68 C66 119.4(2)
C69 C68 C66 120.0(2)
C70 C69 C68 120.2(2)
C70 C69 H69 119.9
C68 C69 H69 119.9
C71 C70 C69 118.7(2)
C71 C70 H70 120.7
C69 C70 H70 120.7
C72 C71 C70 118.7(2)
C72 C71 H71 120.7
C70 C71 H71 120.7
N3 C72 C71 123.1(2)
N3 C72 H72 118.4
C71 C72 H72 118.4
C78 C73 C74 120.1(2)
C78 C73 C62 122.2(2)
C74 C73 C62 117.7(2)
C75 C74 C73 119.3(2)
C75 C74 C79 119.3(2)
C73 C74 C79 121.4(2)
C74 C75 C76 121.5(2)
C74 C75 H75 119.3
C76 C75 H75 119.3
C77 C76 C75 118.3(2)
C77 C76 C80 120.9(2)
C75 C76 C80 120.7(2)
C76 C77 C78 121.9(2)
C76 C77 H77 119.0
C78 C77 H77 119.0
C73 C78 C77 118.9(2)
C73 C78 C81 121.8(2)
C77 C78 C81 119.2(2)
C74 C79 H79A 109.5
C74 C79 H79B 109.5
H79A C79 H79B 109.5
C74 C79 H79C 109.5
H79A C79 H79C 109.5
H79B C79 H79C 109.5
C76 C80 H80A 109.5
C76 C80 H80B 109.5
H80A C80 H80B 109.5
C76 C80 H80C 109.5
H80A C80 H80C 109.5
H80B C80 H80C 109.5
C78 C81 H81A 109.5
C78 C81 H81B 109.5
H81A C81 H81B 109.5
C78 C81 H81C 109.5
H81A C81 H81C 109.5
H81B C81 H81C 109.5
N4 C82 C83 121.3(2)
N4 C82 C87 122.8(2)
C83 C82 C87 115.9(2)
F6 C83 C84 118.8(2)
F6 C83 C82 119.0(2)
C84 C83 C82 122.3(2)
F7 C84 C85 119.1(2)
F7 C84 C83 120.7(2)
C85 C84 C83 120.2(2)
F8 C85 C86 119.9(3)
F8 C85 C84 120.8(2)
C86 C85 C84 119.2(2)
F9 C86 C85 119.9(3)
F9 C86 C87 119.8(3)
C85 C86 C87 120.3(3)
F10 C87 C86 118.7(2)
F10 C87 C82 119.2(2)
C86 C87 C82 122.1(3)
C21S C20S H20A 109.5
C21S C20S H20B 109.5
H20A C20S H20B 109.5
C21S C20S H20C 109.5
H20A C20S H20C 109.5
H20B C20S H20C 109.5
C26S C21S C22S 117.4(3)
C26S C21S C20S 122.3(3)
C22S C21S C20S 120.3(3)
C23S C22S C21S 120.7(3)
C23S C22S H22S 119.7
C21S C22S H22S 119.7
C22S C23S C24S 121.3(3)
C22S C23S H23S 119.3
C24S C23S H23S 119.3
C25S C24S C23S 118.3(3)
C25S C24S H24S 120.8
C23S C24S H24S 120.8
C26S C25S C24S 120.8(3)
C26S C25S H25S 119.6
C24S C25S H25S 119.6
C25S C26S C21S 121.5(3)
C25S C26S H26S 119.3
C21S C26S H26S 119.3

loop_
_geom_bond_atom_site_label_1
_geom_bond_atom_site_label_2
_geom_bond_distance
Cl1 Mo1 2.3875(6)
Mo1 N2 1.752(2)
Mo1 C1 1.870(2)
Mo1 O1 1.9880(17)
Mo1 N1 2.212(2)
O1 C21 1.349(3)
N1 C32 1.347(3)
N1 C28 1.349(3)
N2 C42 1.375(3)
C1 C2 1.522(3)
C1 H1 0.957(17)
C2 C3 1.531(4)
C2 C5 1.536(4)
C2 C4 1.537(4)
C3 H3A 0.9800
C3 H3B 0.9800
C3 H3C 0.9800
C4 H4A 0.9800
C4 H4B 0.9800
C4 H4C 0.9800
C5 C6 1.393(4)
C5 C10 1.397(4)
C6 C7 1.388(4)
C6 H6 0.9500
C7 C8 1.387(4)
C7 H7 0.9500
C8 C9 1.384(4)
C8 H8 0.9500
C9 C10 1.385(4)
C9 H9 0.9500
C10 H10 0.9500
C21 C26 1.406(3)
C21 C22 1.410(3)
C22 C23 1.402(3)
C22 C28 1.473(3)
C23 C24 1.382(3)
C23 H23 0.9500
C24 C25 1.398(3)
C24 C27 1.510(3)
C25 C26 1.391(3)
C25 H25 0.9500
C26 C33 1.494(3)
C27 H27A 0.9800
C27 H27B 0.9800
C27 H27C 0.9800
C28 C29 1.398(3)
C29 C30 1.378(3)
C29 H29 0.9500
C30 C31 1.388(4)
C30 H30 0.9500
C31 C32 1.375(4)
C31 H31 0.9500
C32 H32 0.9500
C33 C38 1.398(3)
C33 C34 1.411(3)
C34 C35 1.387(3)
C34 C39 1.507(3)
C35 C36 1.388(4)
C35 H35 0.9500
C36 C37 1.389(4)
C36 C40 1.508(4)
C37 C38 1.394(4)
C37 H37 0.9500
C38 C41 1.509(4)
C39 H39A 0.9800
C39 H39B 0.9800
C39 H39C 0.9800
C40 H40A 0.9800
C40 H40B 0.9800
C40 H40C 0.9800
C41 H41A 0.9800
C41 H41B 0.9800
C41 H41C 0.9800
C42 C47 1.395(4)
C42 C43 1.403(4)
C43 F1 1.336(3)
C43 C44 1.374(4)
C44 F2 1.337(3)
C44 C45 1.377(5)
C45 F3 1.341(3)
C45 C46 1.373(5)
C46 F4 1.343(4)
C46 C47 1.379(4)
C47 F5 1.337(3)
C10S C11S 1.496(5)
C10S H10A 0.9800
C10S H10B 0.9800
C10S H10C 0.9800
C11S C12S 1.389(4)
C11S C16S 1.401(4)
C12S C13S 1.385(5)
C12S H12S 0.9500
C13S C14S 1.384(5)
C13S H13S 0.9500
C14S C15S 1.388(5)
C14S H14S 0.9500
C15S C16S 1.373(5)
C15S H15S 0.9500
C16S H16S 0.9500
Cl2 Mo2 2.3879(6)
O2 C61 1.357(3)
O2 Mo2 1.9812(17)
N3 C72 1.345(3)
N3 C68 1.354(3)
N3 Mo2 2.203(2)
N4 C82 1.377(3)
N4 Mo2 1.755(2)
Mo2 C51 1.869(3)
C51 C52 1.523(4)
C51 H51 0.956(17)
C52 C53A 1.517(10)
C52 C54 1.533(9)
C52 C55 1.534(8)
C52 C55A 1.541(9)
C52 C53 1.548(9)
C52 C54A 1.554(9)
C53 H53A 0.9800
C53 H53B 0.9800
C53 H53C 0.9800
C54 H54A 0.9800
C54 H54B 0.9800
C54 H54C 0.9800
C55 C60 1.388(9)
C55 C56 1.401(10)
C56 C57 1.388(9)
C56 H56 0.9500
C57 C58 1.370(10)
C57 H57 0.9500
C58 C59 1.389(9)
C58 H58 0.9500
C59 C60 1.393(10)
C59 H59 0.9500
C60 H60 0.9500
C53A H53D 0.9800
C53A H53E 0.9800
C53A H53F 0.9800
C54A H54D 0.9800
C54A H54E 0.9800
C54A H54F 0.9800
C55A C60A 1.389(10)
C55A C56A 1.403(10)
C56A C57A 1.398(10)
C56A H56A 0.9500
C57A C58A 1.366(10)
C57A H57A 0.9500
C58A C59A 1.387(9)
C58A H58A 0.9500
C59A C60A 1.385(9)
C59A H59A 0.9500
C60A H60A 0.9500
C61 C62 1.405(3)
C61 C66 1.408(3)
C62 C63 1.387(3)
C62 C73 1.496(3)
C63 C64 1.403(3)
C63 H63 0.9500
C64 C65 1.383(3)
C64 C67 1.502(3)
C65 C66 1.400(3)
C65 H65 0.9500
C66 C68 1.477(3)
C67 H67A 0.9800
C67 H67B 0.9800
C67 H67C 0.9800
C68 C69 1.396(3)
C69 C70 1.385(4)
C69 H69 0.9500
C70 C71 1.385(4)
C70 H70 0.9500
C71 C72 1.377(4)
C71 H71 0.9500
C72 H72 0.9500
C73 C78 1.394(3)
C73 C74 1.410(3)
C74 C75 1.390(3)
C74 C79 1.508(3)
C75 C76 1.391(3)
C75 H75 0.9500
C76 C77 1.390(4)
C76 C80 1.505(3)
C77 C78 1.396(3)
C77 H77 0.9500
C78 C81 1.509(3)
C79 H79A 0.9800
C79 H79B 0.9800
C79 H79C 0.9800
C80 H80A 0.9800
C80 H80B 0.9800
C80 H80C 0.9800
C81 H81A 0.9800
C81 H81B 0.9800
C81 H81C 0.9800
C82 C83 1.392(3)
C82 C87 1.394(4)
C83 F6 1.337(3)
C83 C84 1.373(4)
C84 F7 1.337(3)
C84 C85 1.373(4)
C85 F8 1.341(3)
C85 C86 1.372(4)
C86 F9 1.345(3)
C86 C87 1.374(4)
C87 F10 1.342(3)
C20S C21S 1.493(5)
C20S H20A 0.9800
C20S H20B 0.9800
C20S H20C 0.9800
C21S C26S 1.394(4)
C21S C22S 1.413(4)
C22S C23S 1.362(5)
C22S H22S 0.9500
C23S C24S 1.398(5)
C23S H23S 0.9500
C24S C25S 1.383(5)
C24S H24S 0.9500
C25S C26S 1.373(5)
C25S H25S 0.9500
C26S H26S 0.9500
